data_1555314
loop_
_publ_author_name
'Henderson, Alexander S.'
'Medina, Sandra'
'Bower, John F.'
'Galan, M. Carmen'

_publ_section_title
;
 Nucleophilic Aromatic Substitution (SNAr) as an Approach to Challenging
 Carbohydrate-Aryl Ethers.
;
_journal_issue 19
_journal_name_full 'Organic letters'
_journal_page_first 4846
_journal_page_last 4849
_journal_paper_doi 10.1021/acs.orglett.5b02413
_journal_volume 17
_journal_year 2015
_chemical_absolute_configuration syn
_chemical_formula_moiety 'C20 H18 F3 N3 O5'
_chemical_formula_sum 'C20 H18 F3 N3 O5'
_chemical_formula_weight 437.37
_space_group_crystal_system orthorhombic
_space_group_IT_number 19
_space_group_name_Hall 'P 2ac 2ab'
_space_group_name_H-M_alt 'P 21 21 21'
_atom_sites_solution_hydrogens geom
_atom_sites_solution_primary iterative
_audit_creation_date 2014-05-15
_audit_creation_method
;
Olex2 1.2
(compiled 2014.03.20 svn.r2914 for OlexSys, GUI svn.r4816)
;
_cell_angle_alpha 90
_cell_angle_beta 90
_cell_angle_gamma 90
_cell_formula_units_Z 4
_cell_length_a 8.1216(7)
_cell_length_b 11.5944(10)
_cell_length_c 21.1982(18)
_cell_measurement_reflns_used 3280
_cell_measurement_temperature 100.00
_cell_measurement_theta_max 25.84
_cell_measurement_theta_min 2.60
_cell_volume 1996.1(3)
_computing_data_reduction 'SAINT v8.27A (Bruker, 2012)'
_computing_molecular_graphics 'Olex2 (Dolomanov et al., 2009)'
_computing_publication_material 'Olex2 (Dolomanov et al., 2009)'
_computing_structure_refinement 'XL (Sheldrick, 2008)'
_computing_structure_solution
;
Superflip (Palatinus & Chapuis, 2007;Palatinus & van der Lee, 2008;
Palatinus et al., 2012)
;
_diffrn_ambient_temperature 100.00
_diffrn_detector 'Bruker area detector'
_diffrn_detector_type 'CCD area detector'
_diffrn_measured_fraction_theta_full 1.000
_diffrn_measured_fraction_theta_max 0.998
_diffrn_measurement_device 'Bruker Apex II kappa CCDC area detector'
_diffrn_measurement_device_type 'Bruker Apex II kappa CCDC area detector'
_diffrn_measurement_method '\f and \w scans'
_diffrn_radiation_monochromator graphite
_diffrn_radiation_type MoK\a
_diffrn_radiation_wavelength 0.71073
_diffrn_reflns_av_R_equivalents 0.0472
_diffrn_reflns_av_unetI/netI 0.0453
_diffrn_reflns_Laue_measured_fraction_full 1.000
_diffrn_reflns_Laue_measured_fraction_max 0.998
_diffrn_reflns_limit_h_max 10
_diffrn_reflns_limit_h_min -10
_diffrn_reflns_limit_k_max 14
_diffrn_reflns_limit_k_min -13
_diffrn_reflns_limit_l_max 24
_diffrn_reflns_limit_l_min -26
_diffrn_reflns_number 15957
_diffrn_reflns_point_group_measured_fraction_full 0.998
_diffrn_reflns_point_group_measured_fraction_max 0.996
_diffrn_reflns_theta_full 26.000
_diffrn_reflns_theta_max 26.742
_diffrn_reflns_theta_min 1.921
_diffrn_source 'fine-focus sealed tube'
_diffrn_standards_number 0
_exptl_absorpt_coefficient_mu 0.124
_exptl_absorpt_correction_T_max 1.0000
_exptl_absorpt_correction_T_min 0.8745
_exptl_absorpt_correction_type multi-scan
_exptl_absorpt_process_details
;
SADABS-2012/1 (Bruker,2012) was used for absorption correction.
wR2(int) was 0.0655 before and 0.0519 after correction.
The Ratio of minimum to maximum transmission is 0.8745.
The \l/2 correction factor is 0.0015.
;
_exptl_crystal_colour colourless
_exptl_crystal_colour_primary colourless
_exptl_crystal_density_diffrn 1.455
_exptl_crystal_description block
_exptl_crystal_F_000 904
_exptl_crystal_size_max 0.4
_exptl_crystal_size_mid 0.23
_exptl_crystal_size_min 0.2
_refine_diff_density_max 0.167
_refine_diff_density_min -0.183
_refine_diff_density_rms 0.041
_refine_ls_abs_structure_details
;
 Flack x determined using 1256 quotients [(I+)-(I-)]/[(I+)+(I-)]
 (Parsons and Flack (2004), Acta Cryst. A60, s61).
;
_refine_ls_abs_structure_Flack 0.3(4)
_refine_ls_extinction_method none
_refine_ls_goodness_of_fit_ref 1.044
_refine_ls_hydrogen_treatment constr
_refine_ls_matrix_type full
_refine_ls_number_parameters 281
_refine_ls_number_reflns 4227
_refine_ls_number_restraints 0
_refine_ls_restrained_S_all 1.044
_refine_ls_R_factor_all 0.0555
_refine_ls_R_factor_gt 0.0368
_refine_ls_shift/su_max 0.000
_refine_ls_shift/su_mean 0.000
_refine_ls_structure_factor_coef Fsqd
_refine_ls_weighting_details 'w=1/[\s^2^(Fo^2^)+(0.0346P)^2^+0.0370P] where P=(Fo^2^+2Fc^2^)/3'
_refine_ls_weighting_scheme calc
_refine_ls_wR_factor_gt 0.0712
_refine_ls_wR_factor_ref 0.0791
_reflns_Friedel_coverage 0.741
_reflns_Friedel_fraction_full 0.997
_reflns_Friedel_fraction_max 0.992
_reflns_number_gt 3391
_reflns_number_total 4227
_reflns_threshold_expression 'I > 2\s(I)'
_cod_data_source_file ol5b02413_si_002.cif
_cod_data_source_block testo1
_cod_database_code 1555314
_shelxl_version_number 2013-3
_shelx_space_group_comment
;
The symmetry employed for this shelxl refinement is uniquely defined
by the following loop, which should always be used as a source of
symmetry information in preference to the above space-group names.
They are only intended as comments.
;
_olex2_refinement_description
;
1. Fixed Uiso
 At 1.2 times of:
  All C(H) groups, All C(H,H) groups
 At 1.5 times of:
  All C(H,H,H) groups
2.a Ternary CH refined with riding coordinates:
 C2(H2), C3(H3), C4(H4), C5(H5), C6(H6), C8(H8)
2.b Secondary CH2 refined with riding coordinates:
 C7(H7A,H7B)
2.c Aromatic/amide H refined with riding coordinates:
 C10(H10), C11(H11), C12(H12), C13(H13), C14(H14), C16(H16), C18(H18)
2.d Idealised Me refined as rotating group:
 C1(H1A,H1B,H1C)
;

loop_
_space_group_symop_operation_xyz
'x, y, z'
'-x+1/2, -y, z+1/2'
'x+1/2, -y+1/2, -z'
'-x, y+1/2, -z+1/2'

loop_
_atom_site_label
_atom_site_type_symbol
_atom_site_fract_x
_atom_site_fract_y
_atom_site_fract_z
_atom_site_U_iso_or_equiv
_atom_site_adp_type
_atom_site_occupancy
_atom_site_site_symmetry_order
_atom_site_calc_flag
_atom_site_refinement_flags_posn
F1 F 0.6369(2) 0.45542(16) 0.68801(8) 0.0379(5) Uani 1 1 d .
F2 F 0.2633(2) 0.72980(14) 0.76720(8) 0.0409(5) Uani 1 1 d .
F3 F 0.0972(2) 0.72422(14) 0.65840(7) 0.0297(4) Uani 1 1 d .
O1 O 0.1853(2) 0.67008(16) 0.34469(8) 0.0281(5) Uani 1 1 d .
O2 O 0.1242(2) 0.48873(15) 0.37942(8) 0.0215(4) Uani 1 1 d .
O3 O 0.1049(2) 0.20915(16) 0.45905(8) 0.0226(4) Uani 1 1 d .
O4 O 0.1738(2) 0.35073(15) 0.53326(8) 0.0198(4) Uani 1 1 d .
O5 O 0.1881(2) 0.59696(15) 0.56264(8) 0.0218(4) Uani 1 1 d .
N1 N 0.3428(3) 0.7254(2) 0.46414(10) 0.0259(5) Uani 1 1 d .
N2 N 0.3176(3) 0.8190(2) 0.43701(11) 0.0253(5) Uani 1 1 d .
N3 N 0.3108(3) 0.9087(2) 0.41560(12) 0.0340(6) Uani 1 1 d .
C1 C 0.2521(4) 0.6540(3) 0.28261(13) 0.0316(7) Uani 1 1 d .
H1A H 0.1963 0.7058 0.2530 0.047 Uiso 1 1 calc GR
H1B H 0.2355 0.5739 0.2694 0.047 Uiso 1 1 calc GR
H1C H 0.3702 0.6714 0.2831 0.047 Uiso 1 1 calc GR
C2 C 0.2317(3) 0.5852(2) 0.38714(12) 0.0212(6) Uani 1 1 d .
H2 H 0.3484 0.5616 0.3794 0.025 Uiso 1 1 calc R
C3 C 0.2143(3) 0.6367(2) 0.45316(12) 0.0209(6) Uani 1 1 d .
H3 H 0.1027 0.6722 0.4579 0.025 Uiso 1 1 calc R
C4 C 0.2400(3) 0.5459(2) 0.50412(12) 0.0195(6) Uani 1 1 d .
H4 H 0.3588 0.5237 0.5065 0.023 Uiso 1 1 calc R
C5 C 0.1356(3) 0.4414(2) 0.49020(11) 0.0190(6) Uani 1 1 d .
H5 H 0.0166 0.4623 0.4945 0.023 Uiso 1 1 calc R
C6 C 0.1684(3) 0.3997(2) 0.42278(12) 0.0195(6) Uani 1 1 d .
H6 H 0.2879 0.3810 0.4179 0.023 Uiso 1 1 calc R
C7 C 0.0663(3) 0.2923(2) 0.41069(12) 0.0228(6) Uani 1 1 d .
H7A H -0.0524 0.3115 0.4119 0.027 Uiso 1 1 calc R
H7B H 0.0923 0.2603 0.3686 0.027 Uiso 1 1 calc R
C8 C 0.0727(3) 0.2529(2) 0.51994(12) 0.0211(6) Uani 1 1 d .
H8 H -0.0460 0.2751 0.5233 0.025 Uiso 1 1 calc R
C9 C 0.1116(3) 0.1615(2) 0.56815(12) 0.0213(6) Uani 1 1 d .
C10 C 0.1666(3) 0.0529(2) 0.55101(13) 0.0246(6) Uani 1 1 d .
H10 H 0.1797 0.0345 0.5076 0.030 Uiso 1 1 calc R
C11 C 0.2028(3) -0.0298(2) 0.59658(13) 0.0269(6) Uani 1 1 d .
H11 H 0.2415 -0.1038 0.5843 0.032 Uiso 1 1 calc R
C12 C 0.1823(4) -0.0037(2) 0.65992(14) 0.0300(7) Uani 1 1 d .
H12 H 0.2078 -0.0596 0.6912 0.036 Uiso 1 1 calc R
C13 C 0.1249(4) 0.1038(2) 0.67759(13) 0.0301(7) Uani 1 1 d .
H13 H 0.1096 0.1212 0.7210 0.036 Uiso 1 1 calc R
C14 C 0.0895(3) 0.1867(2) 0.63210(13) 0.0252(6) Uani 1 1 d .
H14 H 0.0502 0.2605 0.6445 0.030 Uiso 1 1 calc R
C15 C 0.2844(3) 0.5888(2) 0.61538(12) 0.0183(6) Uani 1 1 d .
C16 C 0.4223(3) 0.5194(2) 0.62324(13) 0.0228(6) Uani 1 1 d .
H16 H 0.4587 0.4694 0.5906 0.027 Uiso 1 1 calc R
C17 C 0.5044(4) 0.5255(2) 0.67995(13) 0.0251(6) Uani 1 1 d .
C18 C 0.4588(4) 0.5947(2) 0.72941(13) 0.0273(7) Uani 1 1 d .
H18 H 0.5196 0.5968 0.7677 0.033 Uiso 1 1 calc R
C19 C 0.3200(4) 0.6608(2) 0.72043(12) 0.0256(6) Uani 1 1 d .
C20 C 0.2338(3) 0.6584(2) 0.66494(12) 0.0211(6) Uani 1 1 d .

loop_
_atom_site_aniso_label
_atom_site_aniso_U_11
_atom_site_aniso_U_22
_atom_site_aniso_U_33
_atom_site_aniso_U_23
_atom_site_aniso_U_13
_atom_site_aniso_U_12
F1 0.0340(10) 0.0520(11) 0.0276(9) 0.0054(8) -0.0064(8) 0.0165(9)
F2 0.0583(13) 0.0410(10) 0.0234(9) -0.0150(8) -0.0078(8) 0.0113(10)
F3 0.0328(10) 0.0296(9) 0.0267(9) -0.0078(7) -0.0023(7) 0.0100(8)
O1 0.0344(12) 0.0316(11) 0.0184(10) 0.0035(9) -0.0025(9) 0.0005(10)
O2 0.0212(10) 0.0260(10) 0.0172(9) 0.0013(8) -0.0038(8) -0.0014(8)
O3 0.0249(10) 0.0274(10) 0.0157(9) -0.0012(8) -0.0008(8) 0.0000(9)
O4 0.0183(10) 0.0242(10) 0.0169(9) -0.0004(8) -0.0019(7) -0.0015(8)
O5 0.0195(10) 0.0298(10) 0.0160(9) -0.0051(8) -0.0011(8) 0.0035(9)
N1 0.0257(13) 0.0273(12) 0.0247(12) 0.0031(11) -0.0040(10) -0.0036(11)
N2 0.0206(12) 0.0294(14) 0.0259(13) -0.0075(12) -0.0009(10) 0.0003(11)
N3 0.0309(15) 0.0281(14) 0.0431(16) -0.0008(12) -0.0040(12) 0.0008(13)
C1 0.0411(19) 0.0358(17) 0.0180(14) 0.0052(12) -0.0008(12) -0.0110(15)
C2 0.0201(14) 0.0254(14) 0.0181(13) 0.0025(11) -0.0008(11) -0.0011(12)
C3 0.0177(14) 0.0252(14) 0.0196(14) -0.0014(11) -0.0027(11) -0.0001(12)
C4 0.0155(13) 0.0287(15) 0.0144(13) -0.0036(11) 0.0015(10) 0.0024(12)
C5 0.0152(14) 0.0266(15) 0.0153(13) -0.0013(11) -0.0008(11) 0.0027(11)
C6 0.0171(14) 0.0258(14) 0.0155(13) -0.0001(11) -0.0008(10) 0.0021(12)
C7 0.0219(15) 0.0305(15) 0.0159(14) -0.0009(12) -0.0033(11) 0.0029(13)
C8 0.0157(14) 0.0280(15) 0.0197(14) -0.0035(12) 0.0010(11) -0.0051(12)
C9 0.0147(13) 0.0282(15) 0.0211(14) -0.0009(12) -0.0021(11) -0.0059(12)
C10 0.0162(14) 0.0314(15) 0.0263(15) -0.0029(13) 0.0024(12) -0.0052(12)
C11 0.0210(15) 0.0275(15) 0.0322(16) 0.0009(13) -0.0014(13) -0.0044(14)
C12 0.0284(16) 0.0310(16) 0.0307(16) 0.0075(14) -0.0100(14) -0.0091(14)
C13 0.0364(18) 0.0332(17) 0.0207(15) 0.0005(13) -0.0068(13) -0.0123(14)
C14 0.0237(15) 0.0295(16) 0.0224(15) -0.0028(12) -0.0013(12) -0.0049(13)
C15 0.0205(14) 0.0184(13) 0.0160(13) 0.0013(11) -0.0004(11) -0.0028(12)
C16 0.0239(15) 0.0266(15) 0.0179(14) 0.0000(12) 0.0021(12) 0.0025(12)
C17 0.0219(14) 0.0307(15) 0.0227(15) 0.0058(13) -0.0002(12) 0.0035(13)
C18 0.0322(17) 0.0315(16) 0.0181(14) 0.0031(13) -0.0069(12) -0.0030(14)
C19 0.0348(17) 0.0235(14) 0.0183(14) -0.0048(11) 0.0010(12) -0.0045(14)
C20 0.0225(15) 0.0188(13) 0.0219(14) -0.0005(11) 0.0010(11) 0.0016(12)

loop_
_atom_type_symbol
_atom_type_description
_atom_type_scat_dispersion_real
_atom_type_scat_dispersion_imag
_atom_type_scat_source
C C 0.0033 0.0016 'International Tables Vol C Tables 4.2.6.8 and 6.1.1.4'
H H 0.0000 0.0000 'International Tables Vol C Tables 4.2.6.8 and 6.1.1.4'
F F 0.0171 0.0103 'International Tables Vol C Tables 4.2.6.8 and 6.1.1.4'
N N 0.0061 0.0033 'International Tables Vol C Tables 4.2.6.8 and 6.1.1.4'
O O 0.0106 0.0060 'International Tables Vol C Tables 4.2.6.8 and 6.1.1.4'

loop_
_geom_angle_atom_site_label_1
_geom_angle_atom_site_label_2
_geom_angle_atom_site_label_3
_geom_angle
C2 O1 C1 113.6(2)
C6 O2 C2 109.79(18)
C8 O3 C7 111.68(19)
C5 O4 C8 109.49(18)
C15 O5 C4 120.6(2)
N2 N1 C3 114.6(2)
N3 N2 N1 172.0(3)
O1 C1 H1A 109.5
O1 C1 H1B 109.5
O1 C1 H1C 109.5
H1A C1 H1B 109.5
H1A C1 H1C 109.5
H1B C1 H1C 109.5
O1 C2 O2 108.4(2)
O1 C2 H2 110.2
O1 C2 C3 107.0(2)
O2 C2 H2 110.2
O2 C2 C3 110.7(2)
C3 C2 H2 110.2
N1 C3 C2 110.5(2)
N1 C3 H3 109.7
N1 C3 C4 105.8(2)
C2 C3 H3 109.7
C4 C3 C2 111.5(2)
C4 C3 H3 109.7
O5 C4 C3 106.7(2)
O5 C4 H4 110.2
O5 C4 C5 109.6(2)
C3 C4 H4 110.2
C5 C4 C3 109.9(2)
C5 C4 H4 110.2
O4 C5 C4 110.1(2)
O4 C5 H5 109.3
O4 C5 C6 109.1(2)
C4 C5 H5 109.3
C4 C5 C6 109.7(2)
C6 C5 H5 109.3
O2 C6 C5 109.2(2)
O2 C6 H6 109.5
O2 C6 C7 110.3(2)
C5 C6 H6 109.5
C7 C6 C5 108.7(2)
C7 C6 H6 109.5
O3 C7 C6 108.0(2)
O3 C7 H7A 110.1
O3 C7 H7B 110.1
C6 C7 H7A 110.1
C6 C7 H7B 110.1
H7A C7 H7B 108.4
O3 C8 O4 111.1(2)
O3 C8 H8 109.6
O3 C8 C9 109.2(2)
O4 C8 H8 109.6
O4 C8 C9 107.7(2)
C9 C8 H8 109.6
C10 C9 C8 122.0(2)
C10 C9 C14 119.1(3)
C14 C9 C8 118.9(2)
C9 C10 H10 119.6
C9 C10 C11 120.8(3)
C11 C10 H10 119.6
C10 C11 H11 120.1
C12 C11 C10 119.7(3)
C12 C11 H11 120.1
C11 C12 H12 120.0
C13 C12 C11 120.0(3)
C13 C12 H12 120.0
C12 C13 H13 119.9
C12 C13 C14 120.3(3)
C14 C13 H13 119.9
C9 C14 H14 120.0
C13 C14 C9 120.1(3)
C13 C14 H14 120.0
O5 C15 C16 126.8(2)
O5 C15 C20 114.1(2)
C20 C15 C16 119.0(2)
C15 C16 H16 121.1
C17 C16 C15 117.7(3)
C17 C16 H16 121.1
F1 C17 C16 117.5(2)
F1 C17 C18 117.9(2)
C18 C17 C16 124.6(3)
C17 C18 H18 121.9
C17 C18 C19 116.2(3)
C19 C18 H18 121.9
F2 C19 C18 120.4(2)
F2 C19 C20 117.8(3)
C20 C19 C18 121.8(2)
F3 C20 C15 119.6(2)
F3 C20 C19 119.7(2)
C19 C20 C15 120.7(2)

loop_
_geom_bond_atom_site_label_1
_geom_bond_atom_site_label_2
_geom_bond_distance
F1 C17 1.359(3)
F2 C19 1.355(3)
F3 C20 1.354(3)
O1 C1 1.436(3)
O1 C2 1.386(3)
O2 C2 1.429(3)
O2 C6 1.428(3)
O3 C7 1.442(3)
O3 C8 1.411(3)
O4 C5 1.426(3)
O4 C8 1.429(3)
O5 C4 1.438(3)
O5 C15 1.368(3)
N1 N2 1.245(3)
N1 C3 1.484(3)
N2 N3 1.136(3)
C1 H1A 0.9800
C1 H1B 0.9800
C1 H1C 0.9800
C2 H2 1.0000
C2 C3 1.528(4)
C3 H3 1.0000
C3 C4 1.523(4)
C4 H4 1.0000
C4 C5 1.508(4)
C5 H5 1.0000
C5 C6 1.532(3)
C6 H6 1.0000
C6 C7 1.518(4)
C7 H7A 0.9900
C7 H7B 0.9900
C8 H8 1.0000
C8 C9 1.506(4)
C9 C10 1.384(4)
C9 C14 1.398(4)
C10 H10 0.9500
C10 C11 1.392(4)
C11 H11 0.9500
C11 C12 1.386(4)
C12 H12 0.9500
C12 C13 1.382(4)
C13 H13 0.9500
C13 C14 1.391(4)
C14 H14 0.9500
C15 C16 1.389(4)
C15 C20 1.387(3)
C16 H16 0.9500
C16 C17 1.376(4)
C17 C18 1.371(4)
C18 H18 0.9500
C18 C19 1.376(4)
C19 C20 1.369(4)

loop_
_geom_torsion_atom_site_label_1
_geom_torsion_atom_site_label_2
_geom_torsion_atom_site_label_3
_geom_torsion_atom_site_label_4
_geom_torsion
F1 C17 C18 C19 -177.3(2)
F2 C19 C20 F3 0.2(4)
F2 C19 C20 C15 -179.4(2)
O1 C2 C3 N1 -70.4(3)
O1 C2 C3 C4 172.3(2)
O2 C2 C3 N1 171.7(2)
O2 C2 C3 C4 54.4(3)
O2 C6 C7 O3 -174.9(2)
O3 C8 C9 C10 -1.2(3)
O3 C8 C9 C14 179.6(2)
O4 C5 C6 O2 177.77(19)
O4 C5 C6 C7 57.4(3)
O4 C8 C9 C10 -121.9(3)
O4 C8 C9 C14 58.9(3)
O5 C4 C5 O4 -70.2(2)
O5 C4 C5 C6 169.7(2)
O5 C15 C16 C17 178.8(3)
O5 C15 C20 F3 1.5(3)
O5 C15 C20 C19 -178.9(2)
N1 C3 C4 O5 71.5(2)
N1 C3 C4 C5 -169.8(2)
N2 N1 C3 C2 75.5(3)
N2 N1 C3 C4 -163.7(2)
C1 O1 C2 O2 -83.3(3)
C1 O1 C2 C3 157.2(2)
C2 O2 C6 C5 66.2(3)
C2 O2 C6 C7 -174.4(2)
C2 C3 C4 O5 -168.4(2)
C2 C3 C4 C5 -49.7(3)
C3 C4 C5 O4 173.0(2)
C3 C4 C5 C6 52.8(3)
C4 O5 C15 C16 -10.9(4)
C4 O5 C15 C20 169.3(2)
C4 C5 C6 O2 -61.5(3)
C4 C5 C6 C7 178.1(2)
C5 O4 C8 O3 63.0(3)
C5 O4 C8 C9 -177.5(2)
C5 C6 C7 O3 -55.2(3)
C6 O2 C2 O1 -179.7(2)
C6 O2 C2 C3 -62.7(3)
C7 O3 C8 O4 -62.7(3)
C7 O3 C8 C9 178.7(2)
C8 O3 C7 C6 58.5(3)
C8 O4 C5 C4 179.4(2)
C8 O4 C5 C6 -60.1(2)
C8 C9 C10 C11 179.5(3)
C8 C9 C14 C13 -179.8(2)
C9 C10 C11 C12 0.6(4)
C10 C9 C14 C13 0.9(4)
C10 C11 C12 C13 0.5(4)
C11 C12 C13 C14 -0.8(4)
C12 C13 C14 C9 0.1(4)
C14 C9 C10 C11 -1.3(4)
C15 O5 C4 C3 -132.8(2)
C15 O5 C4 C5 108.3(2)
C15 C16 C17 F1 178.4(2)
C15 C16 C17 C18 0.6(4)
C16 C15 C20 F3 -178.3(2)
C16 C15 C20 C19 1.3(4)
C16 C17 C18 C19 0.6(4)
C17 C18 C19 F2 178.5(3)
C17 C18 C19 C20 -0.7(4)
C18 C19 C20 F3 179.5(2)
C18 C19 C20 C15 -0.2(4)
C20 C15 C16 C17 -1.5(4)
